data_4025305
loop_
_publ_author_name
'Etienne Nadeau'
'Dominic L. Ventura'
'Jonathan A. Brekan'
'Huw M. L. Davies'

_publ_section_title
;
 Controlling Factors for C-H Functionalization versus Cyclopropanation of
 Dihydronaphthalenes
;
_journal_name_full 'Journal of Organic Chemistry'
_journal_page_first 1927
_journal_page_last 1939
_journal_paper_doi 10.1021/jo902644f
_journal_volume 75
_journal_year 2010
_chemical_formula_moiety 'C23 H28 O5'
_chemical_formula_sum 'C23 H28 O5'
_chemical_formula_weight 384.45
_chemical_name_systematic
; 
 ? 
;
_space_group_IT_number 15
_symmetry_cell_setting monoclinic
_symmetry_space_group_name_Hall '-C 2yc'
_symmetry_space_group_name_H-M 'C 1 2/c 1'
_atom_sites_solution_hydrogens geom
_atom_sites_solution_primary direct
_atom_sites_solution_secondary difmap
_audit_creation_method SHELXL-97
_cell_angle_alpha 90.00
_cell_angle_beta 122.693(3)
_cell_angle_gamma 90.00
_cell_formula_units_Z 8
_cell_length_a 26.0068(13)
_cell_length_b 9.6177(5)
_cell_length_c 19.2164(10)
_cell_measurement_reflns_used 3584
_cell_measurement_temperature 173(2)
_cell_measurement_theta_max 65.50
_cell_measurement_theta_min 4.04
_cell_volume 4045.1(4)
_computing_cell_refinement 'Bruker SAINT'
_computing_data_collection 'Bruker APEX2'
_computing_data_reduction 'Bruker SAINT'
_computing_molecular_graphics 'Bruker SHELXTL'
_computing_publication_material 'Bruker SHELXTL'
_computing_structure_refinement 'SHELXL-97 (Sheldrick, 1997)'
_computing_structure_solution 'SHELXS-97 (Sheldrick, 1990)'
_diffrn_ambient_temperature 173(2)
_diffrn_measured_fraction_theta_full 0.906
_diffrn_measured_fraction_theta_max 0.906
_diffrn_measurement_device_type 'Bruker APEX-II CCD'
_diffrn_measurement_method '\f and \w scans'
_diffrn_radiation_monochromator graphite
_diffrn_radiation_source 'fine-focus sealed tube'
_diffrn_radiation_type CuK\a
_diffrn_radiation_wavelength 1.54178
_diffrn_reflns_av_R_equivalents 0.0559
_diffrn_reflns_av_sigmaI/netI 0.0499
_diffrn_reflns_limit_h_max 30
_diffrn_reflns_limit_h_min -29
_diffrn_reflns_limit_k_max 11
_diffrn_reflns_limit_k_min -8
_diffrn_reflns_limit_l_max 22
_diffrn_reflns_limit_l_min -22
_diffrn_reflns_number 11870
_diffrn_reflns_theta_full 65.90
_diffrn_reflns_theta_max 65.90
_diffrn_reflns_theta_min 4.04
_diffrn_standards_number 0
_exptl_absorpt_coefficient_mu 0.713
_exptl_absorpt_correction_T_max 0.9067
_exptl_absorpt_correction_T_min 0.8092
_exptl_absorpt_correction_type multi-scan
_exptl_absorpt_process_details SADABS
_exptl_crystal_colour colourless
_exptl_crystal_density_diffrn 1.263
_exptl_crystal_density_method 'not measured'
_exptl_crystal_description plate
_exptl_crystal_F_000 1648
_exptl_crystal_size_max 0.31
_exptl_crystal_size_mid 0.26
_exptl_crystal_size_min 0.14
_refine_diff_density_max 0.455
_refine_diff_density_min -0.540
_refine_diff_density_rms 0.101
_refine_ls_extinction_method none
_refine_ls_goodness_of_fit_ref 1.016
_refine_ls_hydrogen_treatment constr
_refine_ls_matrix_type full
_refine_ls_number_parameters 258
_refine_ls_number_reflns 3193
_refine_ls_number_restraints 0
_refine_ls_restrained_S_all 1.016
_refine_ls_R_factor_all 0.1037
_refine_ls_R_factor_gt 0.0573
_refine_ls_shift/su_max 0.016
_refine_ls_shift/su_mean 0.001
_refine_ls_structure_factor_coef Fsqd
_refine_ls_weighting_details 'calc w=1/[\s^2^(Fo^2^)+(0.2100P)^2^+0.0000P] where P=(Fo^2^+2Fc^2^)/3'
_refine_ls_weighting_scheme calc
_refine_ls_wR_factor_gt 0.1887
_refine_ls_wR_factor_ref 0.2632
_reflns_number_gt 2382
_reflns_number_total 3193
_reflns_threshold_expression >2sigma(I)
_cod_data_source_file jo902644f_si_002.cif
_cod_data_source_block en_iv_91c
_cod_depositor_comments
;
The following automatic conversions were performed:

'_symmetry_cell_setting' value 'Monoclinic' changed to 'monoclinic'
according to the built-in table from CIF Core dictionary named
'cif_core.dic' version 2.4.1 from 2010-06-29.

Automatic conversion script
Id: cif_fix_values 1646 2011-03-28 12:23:43Z adriana 
;
_cod_original_cell_volume 4045.0(4)
_cod_database_code 4025305

loop_
_symmetry_equiv_pos_as_xyz
'x, y, z'
'-x, y, -z+1/2'
'x+1/2, y+1/2, z'
'-x+1/2, y+1/2, -z+1/2'
'-x, -y, -z'
'x, -y, z-1/2'
'-x+1/2, -y+1/2, -z'
'x+1/2, -y+1/2, z-1/2'

loop_
_atom_site_label
_atom_site_type_symbol
_atom_site_fract_x
_atom_site_fract_y
_atom_site_fract_z
_atom_site_U_iso_or_equiv
_atom_site_adp_type
_atom_site_occupancy
_atom_site_symmetry_multiplicity
_atom_site_calc_flag
_atom_site_refinement_flags
_atom_site_disorder_assembly
_atom_site_disorder_group
C1 C 0.23422(12) 0.2399(3) 0.67305(16) 0.0389(7) Uani 1 1 d . . .
C2 C 0.20731(12) 0.1489(3) 0.70043(16) 0.0362(7) Uani 1 1 d . . .
H2 H 0.2302 0.0743 0.7363 0.043 Uiso 1 1 calc R . .
C3 C 0.14589(11) 0.1684(3) 0.67450(15) 0.0333(7) Uani 1 1 d . . .
C4 C 0.11684(11) 0.0702(3) 0.70347(14) 0.0344(7) Uani 1 1 d . . .
H4 H 0.1173 -0.0303 0.6905 0.041 Uiso 1 1 calc R . .
C5 C 0.06122(12) 0.1198(3) 0.70125(16) 0.0370(7) Uani 1 1 d . . .
H5 H 0.0292 0.0479 0.6871 0.044 Uiso 1 1 calc R . .
C6 C 0.03774(13) 0.2639(3) 0.66650(17) 0.0413(8) Uani 1 1 d . . .
H6A H 0.0602 0.3337 0.7108 0.050 Uiso 1 1 calc R . .
H6B H -0.0060 0.2703 0.6470 0.050 Uiso 1 1 calc R . .
C7 C 0.04552(12) 0.2972(3) 0.59409(16) 0.0351(7) Uani 1 1 d . . .
H7 H 0.0348 0.3971 0.5788 0.042 Uiso 1 1 calc R . .
C8 C 0.11180(12) 0.2765(3) 0.62159(16) 0.0346(7) Uani 1 1 d . . .
C9 C 0.14033(13) 0.3662(3) 0.59461(17) 0.0379(7) Uani 1 1 d . . .
H9 H 0.1176 0.4402 0.5580 0.045 Uiso 1 1 calc R . .
C10 C 0.20068(13) 0.3485(3) 0.62027(17) 0.0411(8) Uani 1 1 d . . .
H10 H 0.2193 0.4107 0.6018 0.049 Uiso 1 1 calc R . .
C11 C 0.12152(11) 0.1023(3) 0.78565(16) 0.0336(7) Uani 1 1 d . . .
C12 C 0.12484(12) -0.0280(3) 0.83023(16) 0.0356(7) Uani 1 1 d . . .
C13 C 0.17563(13) -0.1446(3) 0.95823(19) 0.0453(8) Uani 1 1 d . . .
H13A H 0.1388 -0.1566 0.9596 0.068 Uiso 1 1 calc R . .
H13B H 0.2112 -0.1343 1.0148 0.068 Uiso 1 1 calc R . .
H13C H 0.1812 -0.2262 0.9324 0.068 Uiso 1 1 calc R . .
C14 C 0.15670(12) 0.2257(3) 0.83502(17) 0.0373(7) Uani 1 1 d . . .
H14 H 0.1935 0.2460 0.8376 0.045 Uiso 1 1 calc R . .
C15 C 0.14181(15) 0.3086(4) 0.8751(2) 0.0556(10) Uani 1 1 d . . .
H15 H 0.1047 0.2885 0.8715 0.067 Uiso 1 1 calc R . .
C16 C 0.17681(17) 0.4318(4) 0.9259(2) 0.0597(10) Uani 1 1 d . . .
H16A H 0.1846 0.4222 0.9816 0.090 Uiso 1 1 calc R . .
H16B H 0.1530 0.5165 0.9001 0.090 Uiso 1 1 calc R . .
H16C H 0.2158 0.4376 0.9295 0.090 Uiso 1 1 calc R . .
C17 C 0.00077(12) 0.2069(3) 0.51785(16) 0.0356(7) Uani 1 1 d . . .
H17 H 0.0063 0.1078 0.5363 0.043 Uiso 1 1 calc R . .
C18 C 0.01482(12) 0.2172(3) 0.45109(17) 0.0350(7) Uani 1 1 d . . .
C19 C 0.01474(15) 0.3589(4) 0.35098(19) 0.0480(8) Uani 1 1 d . . .
H19A H 0.0576 0.3384 0.3717 0.072 Uiso 1 1 calc R . .
H19B H 0.0052 0.4542 0.3296 0.072 Uiso 1 1 calc R . .
H19C H -0.0117 0.2937 0.3065 0.072 Uiso 1 1 calc R . .
C20 C -0.06525(12) 0.2456(3) 0.48151(16) 0.0374(7) Uani 1 1 d . . .
H20 H -0.0759 0.3412 0.4707 0.045 Uiso 1 1 calc R . .
C21 C -0.10890(13) 0.1568(4) 0.46387(18) 0.0423(8) Uani 1 1 d . . .
H21 H -0.0976 0.0619 0.4769 0.051 Uiso 1 1 calc R . .
C22 C -0.17518(14) 0.1917(4) 0.4249(2) 0.0512(9) Uani 1 1 d . . .
H22A H -0.1811 0.2920 0.4146 0.077 Uiso 1 1 calc R . .
H22B H -0.1882 0.1646 0.4623 0.077 Uiso 1 1 calc R . .
H22C H -0.1996 0.1414 0.3725 0.077 Uiso 1 1 calc R . .
C23 C 0.33127(14) 0.1255(4) 0.74945(19) 0.0500(9) Uani 1 1 d . . .
H23A H 0.3348 0.1391 0.8024 0.075 Uiso 1 1 calc R . .
H23B H 0.3719 0.1305 0.7580 0.075 Uiso 1 1 calc R . .
H23C H 0.3132 0.0341 0.7269 0.075 Uiso 1 1 calc R . .
O1 O 0.29357(9) 0.2305(2) 0.69333(13) 0.0493(6) Uani 1 1 d . . .
O2 O 0.09311(9) -0.1285(2) 0.79850(12) 0.0438(6) Uani 1 1 d . . .
O3 O 0.16936(8) -0.0220(2) 0.91100(11) 0.0408(6) Uani 1 1 d . . .
O4 O 0.03292(9) 0.1213(2) 0.42922(12) 0.0445(6) Uani 1 1 d . . .
O5 O 0.00448(9) 0.3446(2) 0.41788(12) 0.0431(6) Uani 1 1 d . . .

loop_
_atom_site_aniso_label
_atom_site_aniso_U_11
_atom_site_aniso_U_22
_atom_site_aniso_U_33
_atom_site_aniso_U_23
_atom_site_aniso_U_13
_atom_site_aniso_U_12
C1 0.0287(14) 0.058(2) 0.0304(14) -0.0019(13) 0.0167(12) -0.0006(13)
C2 0.0318(14) 0.0473(18) 0.0299(13) 0.0029(12) 0.0168(12) 0.0046(12)
C3 0.0301(14) 0.0420(18) 0.0282(13) -0.0037(11) 0.0160(12) -0.0020(11)
C4 0.0290(13) 0.0441(18) 0.0292(13) -0.0007(12) 0.0151(11) -0.0008(11)
C5 0.0268(14) 0.0540(19) 0.0303(14) -0.0025(12) 0.0156(12) -0.0026(12)
C6 0.0310(15) 0.058(2) 0.0334(15) -0.0021(13) 0.0161(12) 0.0060(13)
C7 0.0308(14) 0.0375(17) 0.0334(14) -0.0005(11) 0.0151(12) 0.0049(11)
C8 0.0305(15) 0.0417(18) 0.0281(13) -0.0036(11) 0.0135(12) -0.0019(11)
C9 0.0375(15) 0.0379(17) 0.0347(14) 0.0016(12) 0.0171(12) 0.0007(12)
C10 0.0385(16) 0.0491(19) 0.0366(15) -0.0017(13) 0.0208(14) -0.0058(13)
C11 0.0262(13) 0.0448(18) 0.0301(13) 0.0005(12) 0.0154(11) -0.0015(12)
C12 0.0272(13) 0.0498(19) 0.0334(14) -0.0028(12) 0.0187(12) -0.0022(13)
C13 0.0388(17) 0.051(2) 0.0421(16) 0.0093(13) 0.0193(14) -0.0017(13)
C14 0.0282(14) 0.0495(19) 0.0335(14) 0.0000(12) 0.0163(12) -0.0034(12)
C15 0.0509(19) 0.069(2) 0.063(2) -0.0254(18) 0.0410(17) -0.0209(17)
C16 0.066(2) 0.065(3) 0.0527(19) -0.0167(18) 0.0353(17) -0.0119(18)
C17 0.0316(14) 0.0408(18) 0.0314(14) 0.0031(11) 0.0150(12) 0.0045(11)
C18 0.0265(13) 0.0408(19) 0.0329(14) 0.0011(12) 0.0127(12) 0.0013(11)
C19 0.0473(18) 0.061(2) 0.0427(16) 0.0065(14) 0.0285(15) 0.0057(14)
C20 0.0327(14) 0.0452(17) 0.0322(14) 0.0019(12) 0.0161(12) 0.0058(12)
C21 0.0325(15) 0.049(2) 0.0417(16) 0.0018(13) 0.0176(13) 0.0034(13)
C22 0.0347(16) 0.066(2) 0.0501(18) 0.0016(16) 0.0212(15) 0.0030(15)
C23 0.0348(16) 0.072(2) 0.0452(17) 0.0055(16) 0.0228(14) 0.0075(15)
O1 0.0321(11) 0.0680(16) 0.0520(12) 0.0111(11) 0.0256(10) 0.0034(10)
O2 0.0392(12) 0.0502(15) 0.0416(11) -0.0032(9) 0.0216(10) -0.0099(9)
O3 0.0362(11) 0.0488(13) 0.0323(10) 0.0028(9) 0.0152(9) -0.0042(9)
O4 0.0466(12) 0.0464(14) 0.0462(12) 0.0022(10) 0.0288(10) 0.0068(10)
O5 0.0463(12) 0.0486(14) 0.0391(11) 0.0070(9) 0.0261(10) 0.0101(10)

loop_
_atom_type_symbol
_atom_type_description
_atom_type_scat_dispersion_real
_atom_type_scat_dispersion_imag
_atom_type_scat_source
C C 0.0181 0.0091 'International Tables Vol C Tables 4.2.6.8 and 6.1.1.4'
H H 0.0000 0.0000 'International Tables Vol C Tables 4.2.6.8 and 6.1.1.4'
O O 0.0492 0.0322 'International Tables Vol C Tables 4.2.6.8 and 6.1.1.4'

loop_
_geom_angle_atom_site_label_1
_geom_angle_atom_site_label_2
_geom_angle_atom_site_label_3
_geom_angle
_geom_angle_site_symmetry_1
_geom_angle_site_symmetry_3
_geom_angle_publ_flag
O1 C1 C2 124.7(3) . . ?
O1 C1 C10 115.0(2) . . ?
C2 C1 C10 120.3(2) . . ?
C1 C2 C3 119.4(3) . . ?
C1 C2 H2 120.3 . . ?
C3 C2 H2 120.3 . . ?
C8 C3 C2 120.9(2) . . ?
C8 C3 C4 119.7(2) . . ?
C2 C3 C4 119.4(2) . . ?
C3 C4 C5 117.5(3) . . ?
C3 C4 C11 118.6(2) . . ?
C5 C4 C11 60.63(16) . . ?
C3 C4 H4 116.2 . . ?
C5 C4 H4 116.2 . . ?
C11 C4 H4 116.2 . . ?
C4 C5 C6 117.1(2) . . ?
C4 C5 C11 61.18(16) . . ?
C6 C5 C11 120.2(2) . . ?
C4 C5 H5 115.8 . . ?
C6 C5 H5 115.8 . . ?
C11 C5 H5 115.8 . . ?
C5 C6 C7 111.6(2) . . ?
C5 C6 H6A 109.3 . . ?
C7 C6 H6A 109.3 . . ?
C5 C6 H6B 109.3 . . ?
C7 C6 H6B 109.3 . . ?
H6A C6 H6B 108.0 . . ?
C8 C7 C6 109.6(2) . . ?
C8 C7 C17 112.7(2) . . ?
C6 C7 C17 109.8(2) . . ?
C8 C7 H7 108.2 . . ?
C6 C7 H7 108.2 . . ?
C17 C7 H7 108.2 . . ?
C3 C8 C9 118.3(2) . . ?
C3 C8 C7 120.6(2) . . ?
C9 C8 C7 121.1(3) . . ?
C10 C9 C8 121.2(3) . . ?
C10 C9 H9 119.4 . . ?
C8 C9 H9 119.4 . . ?
C9 C10 C1 119.9(3) . . ?
C9 C10 H10 120.0 . . ?
C1 C10 H10 120.0 . . ?
C14 C11 C12 118.6(2) . . ?
C14 C11 C5 120.7(2) . . ?
C12 C11 C5 114.0(2) . . ?
C14 C11 C4 119.5(2) . . ?
C12 C11 C4 111.5(2) . . ?
C5 C11 C4 58.19(16) . . ?
O2 C12 O3 123.1(3) . . ?
O2 C12 C11 124.9(2) . . ?
O3 C12 C11 111.9(2) . . ?
O3 C13 H13A 109.5 . . ?
O3 C13 H13B 109.5 . . ?
H13A C13 H13B 109.5 . . ?
O3 C13 H13C 109.5 . . ?
H13A C13 H13C 109.5 . . ?
H13B C13 H13C 109.5 . . ?
C15 C14 C11 126.1(3) . . ?
C15 C14 H14 117.0 . . ?
C11 C14 H14 117.0 . . ?
C14 C15 C16 127.0(3) . . ?
C14 C15 H15 116.5 . . ?
C16 C15 H15 116.5 . . ?
C15 C16 H16A 109.5 . . ?
C15 C16 H16B 109.5 . . ?
H16A C16 H16B 109.5 . . ?
C15 C16 H16C 109.5 . . ?
H16A C16 H16C 109.5 . . ?
H16B C16 H16C 109.5 . . ?
C20 C17 C18 109.1(2) . . ?
C20 C17 C7 112.6(2) . . ?
C18 C17 C7 111.2(2) . . ?
C20 C17 H17 107.9 . . ?
C18 C17 H17 107.9 . . ?
C7 C17 H17 107.9 . . ?
O4 C18 O5 123.2(2) . . ?
O4 C18 C17 124.2(3) . . ?
O5 C18 C17 112.6(2) . . ?
O5 C19 H19A 109.5 . . ?
O5 C19 H19B 109.5 . . ?
H19A C19 H19B 109.5 . . ?
O5 C19 H19C 109.5 . . ?
H19A C19 H19C 109.5 . . ?
H19B C19 H19C 109.5 . . ?
C21 C20 C17 124.6(3) . . ?
C21 C20 H20 117.7 . . ?
C17 C20 H20 117.7 . . ?
C20 C21 C22 125.7(3) . . ?
C20 C21 H21 117.1 . . ?
C22 C21 H21 117.1 . . ?
C21 C22 H22A 109.5 . . ?
C21 C22 H22B 109.5 . . ?
H22A C22 H22B 109.5 . . ?
C21 C22 H22C 109.5 . . ?
H22A C22 H22C 109.5 . . ?
H22B C22 H22C 109.5 . . ?
O1 C23 H23A 109.5 . . ?
O1 C23 H23B 109.5 . . ?
H23A C23 H23B 109.5 . . ?
O1 C23 H23C 109.5 . . ?
H23A C23 H23C 109.5 . . ?
H23B C23 H23C 109.5 . . ?
C1 O1 C23 118.2(2) . . ?
C12 O3 C13 115.2(2) . . ?
C18 O5 C19 115.0(2) . . ?

loop_
_geom_bond_atom_site_label_1
_geom_bond_atom_site_label_2
_geom_bond_distance
_geom_bond_site_symmetry_2
_geom_bond_publ_flag
C1 O1 1.376(3) . ?
C1 C2 1.389(4) . ?
C1 C10 1.388(4) . ?
C2 C3 1.405(4) . ?
C2 H2 0.9500 . ?
C3 C8 1.388(4) . ?
C3 C4 1.492(4) . ?
C4 C5 1.501(4) . ?
C4 C11 1.548(3) . ?
C4 H4 1.0000 . ?
C5 C6 1.516(4) . ?
C5 C11 1.540(4) . ?
C5 H5 1.0000 . ?
C6 C7 1.544(4) . ?
C6 H6A 0.9900 . ?
C6 H6B 0.9900 . ?
C7 C8 1.518(4) . ?
C7 C17 1.553(4) . ?
C7 H7 1.0000 . ?
C8 C9 1.407(4) . ?
C9 C10 1.378(4) . ?
C9 H9 0.9500 . ?
C10 H10 0.9500 . ?
C11 C14 1.486(4) . ?
C11 C12 1.494(4) . ?
C12 O2 1.202(3) . ?
C12 O3 1.346(3) . ?
C13 O3 1.442(4) . ?
C13 H13A 0.9800 . ?
C13 H13B 0.9800 . ?
C13 H13C 0.9800 . ?
C14 C15 1.304(4) . ?
C14 H14 0.9500 . ?
C15 C16 1.492(5) . ?
C15 H15 0.9500 . ?
C16 H16A 0.9800 . ?
C16 H16B 0.9800 . ?
C16 H16C 0.9800 . ?
C17 C20 1.510(4) . ?
C17 C18 1.515(4) . ?
C17 H17 1.0000 . ?
C18 O4 1.209(3) . ?
C18 O5 1.340(3) . ?
C19 O5 1.454(3) . ?
C19 H19A 0.9800 . ?
C19 H19B 0.9800 . ?
C19 H19C 0.9800 . ?
C20 C21 1.311(4) . ?
C20 H20 0.9500 . ?
C21 C22 1.500(4) . ?
C21 H21 0.9500 . ?
C22 H22A 0.9800 . ?
C22 H22B 0.9800 . ?
C22 H22C 0.9800 . ?
C23 O1 1.415(4) . ?
C23 H23A 0.9800 . ?
C23 H23B 0.9800 . ?
C23 H23C 0.9800 . ?

loop_
_geom_torsion_atom_site_label_1
_geom_torsion_atom_site_label_2
_geom_torsion_atom_site_label_3
_geom_torsion_atom_site_label_4
_geom_torsion
_geom_torsion_site_symmetry_1
_geom_torsion_site_symmetry_2
_geom_torsion_site_symmetry_3
_geom_torsion_site_symmetry_4
_geom_torsion_publ_flag
O1 C1 C2 C3 -179.2(2) . . . . ?
C10 C1 C2 C3 -0.3(4) . . . . ?
C1 C2 C3 C8 0.4(4) . . . . ?
C1 C2 C3 C4 179.6(2) . . . . ?
C8 C3 C4 C5 -22.4(4) . . . . ?
C2 C3 C4 C5 158.4(2) . . . . ?
C8 C3 C4 C11 -92.1(3) . . . . ?
C2 C3 C4 C11 88.6(3) . . . . ?
C3 C4 C5 C6 2.3(3) . . . . ?
C11 C4 C5 C6 111.3(3) . . . . ?
C3 C4 C5 C11 -109.0(3) . . . . ?
C4 C5 C6 C7 36.0(3) . . . . ?
C11 C5 C6 C7 106.8(3) . . . . ?
C5 C6 C7 C8 -54.5(3) . . . . ?
C5 C6 C7 C17 69.8(3) . . . . ?
C2 C3 C8 C9 -0.1(4) . . . . ?
C4 C3 C8 C9 -179.2(2) . . . . ?
C2 C3 C8 C7 -179.8(2) . . . . ?
C4 C3 C8 C7 1.0(4) . . . . ?
C6 C7 C8 C3 37.5(3) . . . . ?
C17 C7 C8 C3 -85.1(3) . . . . ?
C6 C7 C8 C9 -142.2(3) . . . . ?
C17 C7 C8 C9 95.2(3) . . . . ?
C3 C8 C9 C10 -0.5(4) . . . . ?
C7 C8 C9 C10 179.2(2) . . . . ?
C8 C9 C10 C1 0.6(4) . . . . ?
O1 C1 C10 C9 178.8(3) . . . . ?
C2 C1 C10 C9 -0.2(4) . . . . ?
C4 C5 C11 C14 107.8(3) . . . . ?
C6 C5 C11 C14 1.4(3) . . . . ?
C4 C5 C11 C12 -101.3(3) . . . . ?
C6 C5 C11 C12 152.3(2) . . . . ?
C6 C5 C11 C4 -106.4(3) . . . . ?
C3 C4 C11 C14 -2.5(3) . . . . ?
C5 C4 C11 C14 -109.8(3) . . . . ?
C3 C4 C11 C12 -147.0(2) . . . . ?
C5 C4 C11 C12 105.7(3) . . . . ?
C3 C4 C11 C5 107.3(3) . . . . ?
C14 C11 C12 O2 170.4(2) . . . . ?
C5 C11 C12 O2 18.8(4) . . . . ?
C4 C11 C12 O2 -44.8(3) . . . . ?
C14 C11 C12 O3 -11.5(3) . . . . ?
C5 C11 C12 O3 -163.0(2) . . . . ?
C4 C11 C12 O3 133.4(2) . . . . ?
C12 C11 C14 C15 -76.7(4) . . . . ?
C5 C11 C14 C15 72.9(4) . . . . ?
C4 C11 C14 C15 141.3(3) . . . . ?
C11 C14 C15 C16 179.1(3) . . . . ?
C8 C7 C17 C20 -169.9(2) . . . . ?
C6 C7 C17 C20 67.5(3) . . . . ?
C8 C7 C17 C18 -47.2(3) . . . . ?
C6 C7 C17 C18 -169.7(2) . . . . ?
C20 C17 C18 O4 -121.0(3) . . . . ?
C7 C17 C18 O4 114.2(3) . . . . ?
C20 C17 C18 O5 58.4(3) . . . . ?
C7 C17 C18 O5 -66.3(3) . . . . ?
C18 C17 C20 C21 105.6(3) . . . . ?
C7 C17 C20 C21 -130.5(3) . . . . ?
C17 C20 C21 C22 -177.6(3) . . . . ?
C2 C1 O1 C23 -3.5(4) . . . . ?
C10 C1 O1 C23 177.6(2) . . . . ?
O2 C12 O3 C13 -1.5(4) . . . . ?
C11 C12 O3 C13 -179.7(2) . . . . ?
O4 C18 O5 C19 1.9(4) . . . . ?
C17 C18 O5 C19 -177.5(2) . . . . ?
